data_7124513
loop_
_publ_author_name
'Wu, Dai'
'Zhang, Zhe'
'Chen, Xiwen'
'Meng, Lingkun'
'Li, Chunguang'
'Li, Guanghua'
'Chen, Xiao-Bo'
'Shi, Zhan'
'Feng, Shouhua'

_publ_section_title
;
 A non-luminescent Eu-MOF-based &#x201C;turn-on&#x201D; sensor towards
 anthrax biomark through single-crystal to single-crystal phase transition
;
_journal_name_full 'Chemical Communications'
_journal_paper_doi 10.1039/C9CC08206A
_journal_year 2019
_chemical_formula_moiety 'C15 H24 Eu N3 O10'
_chemical_formula_sum 'C9 H2 Eu N O7'
_chemical_formula_weight 388.08
_space_group_crystal_system tetragonal
_space_group_IT_number 78
_space_group_name_Hall 'P 4cw'
_space_group_name_H-M_alt 'P 43'
_atom_sites_solution_hydrogens mixed
_atom_sites_solution_primary direct
_audit_creation_date 2019-10-03
_audit_creation_method
;
Olex2 1.2
(compiled 2018.05.29 svn.r3508 for OlexSys, GUI svn.r5506)
;
_audit_update_record
;
2019-10-08 deposited with the CCDC.	2019-11-17 downloaded from the CCDC.
;
_cell_angle_alpha 90
_cell_angle_beta 90
_cell_angle_gamma 90
_cell_formula_units_Z 4
_cell_length_a 10.4323(4)
_cell_length_b 10.4323(4)
_cell_length_c 14.3109(8)
_cell_measurement_reflns_used 4776
_cell_measurement_temperature 299(2)
_cell_measurement_theta_max 25.68
_cell_measurement_theta_min 2.42
_cell_volume 1557.50(12)
_computing_molecular_graphics 'Olex2 (Dolomanov et al., 2009)'
_computing_publication_material 'Olex2 (Dolomanov et al., 2009)'
_computing_structure_refinement 'XL (Sheldrick, 2008)'
_computing_structure_solution 'XS (Sheldrick, 2008)'
_diffrn_ambient_temperature 299.11
_diffrn_measured_fraction_theta_full 0.999
_diffrn_measured_fraction_theta_max 0.999
_diffrn_measurement_device_type 'CCD area detector'
_diffrn_measurement_method 'phi and omega scans'
_diffrn_radiation_type MoK\a
_diffrn_radiation_wavelength 0.71073
_diffrn_reflns_av_R_equivalents 0.0523
_diffrn_reflns_av_unetI/netI 0.0489
_diffrn_reflns_Laue_measured_fraction_full 0.999
_diffrn_reflns_Laue_measured_fraction_max 0.999
_diffrn_reflns_limit_h_max 12
_diffrn_reflns_limit_h_min -12
_diffrn_reflns_limit_k_max 12
_diffrn_reflns_limit_k_min -12
_diffrn_reflns_limit_l_max 17
_diffrn_reflns_limit_l_min -15
_diffrn_reflns_number 12785
_diffrn_reflns_point_group_measured_fraction_full 1.000
_diffrn_reflns_point_group_measured_fraction_max 1.000
_diffrn_reflns_theta_full 25.242
_diffrn_reflns_theta_max 26.081
_diffrn_reflns_theta_min 2.416
_exptl_absorpt_coefficient_mu 4.045
_exptl_absorpt_correction_T_max 0.534
_exptl_absorpt_correction_T_min 0.365
_exptl_absorpt_correction_type multi-scan
_exptl_crystal_colour colorless
_exptl_crystal_density_diffrn 1.655
_exptl_crystal_description needle
_exptl_crystal_F_000 728
_exptl_crystal_size_max 0.28
_exptl_crystal_size_mid 0.13
_exptl_crystal_size_min 0.12
_refine_diff_density_max 0.733
_refine_diff_density_min -1.007
_refine_diff_density_rms 0.175
_refine_ls_abs_structure_details
;
 Flack x determined using 1025 quotients [(I+)-(I-)]/[(I+)+(I-)]
 (Parsons, Flack and Wagner, Acta Cryst. B69 (2013) 249-259).
;
_refine_ls_abs_structure_Flack 0.016(17)
_refine_ls_extinction_method none
_refine_ls_goodness_of_fit_ref 0.976
_refine_ls_hydrogen_treatment constr
_refine_ls_matrix_type full
_refine_ls_number_parameters 165
_refine_ls_number_reflns 2927
_refine_ls_number_restraints 25
_refine_ls_restrained_S_all 0.979
_refine_ls_R_factor_all 0.0509
_refine_ls_R_factor_gt 0.0397
_refine_ls_shift/su_max 0.007
_refine_ls_shift/su_mean 0.001
_refine_ls_structure_factor_coef Fsqd
_refine_ls_weighting_details 'w=1/[\s^2^(Fo^2^)+(0.0877P)^2^+2.5761P] where P=(Fo^2^+2Fc^2^)/3'
_refine_ls_weighting_scheme calc
_refine_ls_wR_factor_gt 0.1135
_refine_ls_wR_factor_ref 0.1239
_reflns_Friedel_coverage 0.920
_reflns_Friedel_fraction_full 1.000
_reflns_Friedel_fraction_max 1.000
_reflns_number_gt 2557
_reflns_number_total 2927
_reflns_threshold_expression 'I > 2\s(I)'
_cod_data_source_file c9cc08206a2.cif
_cod_data_source_block 1
_cod_original_cell_volume 1557.50(15)
_cod_database_code 7124513
_shelx_shelxl_version_number 2014/7
_shelx_space_group_comment
;
The symmetry employed for this shelxl refinement is uniquely defined
by the following loop, which should always be used as a source of
symmetry information in preference to the above space-group names.
They are only intended as comments.
;
_exptl_absorpt_special_details multi-scan
_olex2_refinement_description
;
1. Twinned data refinement
 Scales: 0.571(4)
 0.429(4)
2. Fixed Uiso
 At 1.2 times of:
  All C(H) groups, All N(H,H) groups
3. Uiso/Uaniso restraints and constraints
Uanis(N1) \\sim Ueq, Uanis(C4) \\sim Ueq, Uanis(C7) \\sim Ueq, Uanis(C3) \\sim
Ueq: with sigma of 0.01 and sigma for terminal atoms of 0.02
4.a Rotating group:
 N1(H1a,H1b)
4.b Aromatic/amide H refined with riding coordinates:
 C3(H3), C5(H5)
;
_olex2_submission_special_instructions 'No special instructions were received'

loop_
_space_group_symop_operation_xyz
'x, y, z'
'-y, x, z+3/4'
'-x, -y, z+1/2'
'y, -x, z+1/4'

loop_
_atom_site_label
_atom_site_type_symbol
_atom_site_fract_x
_atom_site_fract_y
_atom_site_fract_z
_atom_site_U_iso_or_equiv
_atom_site_adp_type
_atom_site_occupancy
_atom_site_site_symmetry_order
_atom_site_calc_flag
_atom_site_refinement_flags_posn
_atom_site_refinement_flags_adp
Eu1 Eu -0.63667(2) -1.36474(2) -0.64125(11) 0.03027(4) Uani 1 1 d . .
O1 O -0.5797(5) -1.1754(3) -0.5709(3) 0.0505(13) Uani 1 1 d . .
O2 O -0.4632(5) -1.1724(4) -0.4429(3) 0.0717(16) Uani 1 1 d . .
O3 O -0.4276(8) -0.7472(5) -0.2747(3) 0.102(2) Uani 1 1 d . .
O4 O -0.3922(5) -0.5753(4) -0.3688(4) 0.089(2) Uani 1 1 d . .
O5 O -0.5870(4) -0.5828(3) -0.6859(2) 0.0431(10) Uani 1 1 d . .
O6 O -0.5983(7) -0.7581(7) -0.7548(4) 0.120(3) Uani 1 1 d . .
O7 O -0.7905(6) -1.1873(7) -0.6570(8) 0.170(3) Uani 1 1 d . .
N1 N -0.6099(9) -0.9609(7) -0.6698(5) 0.115(3) Uani 1 1 d . U
H1A H -0.6745 -0.9148 -0.7212 0.138 Uiso 1 1 d GR .
H1B H -0.6818 -1.0457 -0.6774 0.138 Uiso 1 1 d GR .
C1 C -0.5199(7) -1.1173(4) -0.5114(6) 0.0485(18) Uani 1 1 d . .
C2 C -0.5191(7) -0.9708(4) -0.5074(4) 0.0410(16) Uani 1 1 d . .
C3 C -0.4787(6) -0.9048(6) -0.4318(4) 0.0528(16) Uani 1 1 d . U
H3 H -0.4622 -0.9484 -0.3764 0.063 Uiso 1 1 calc R .
C4 C -0.4604(6) -0.7651(6) -0.4358(5) 0.0495(16) Uani 1 1 d . U
C5 C -0.5004(11) -0.7048(3) -0.5109(6) 0.0372(12) Uani 1 1 d . .
H5 H -0.5067 -0.6159 -0.5089 0.045 Uiso 1 1 calc R .
C6 C -0.5353(7) -0.7699(5) -0.5969(3) 0.0406(17) Uani 1 1 d . .
C7 C -0.5544(5) -0.9057(5) -0.5924(3) 0.0362(13) Uani 1 1 d . U
C8 C -0.4360(6) -0.6962(6) -0.3449(4) 0.0521(18) Uani 1 1 d . .
C9 C -0.5862(6) -0.6903(6) -0.6750(4) 0.0414(16) Uani 1 1 d . .

loop_
_atom_site_aniso_label
_atom_site_aniso_U_11
_atom_site_aniso_U_22
_atom_site_aniso_U_33
_atom_site_aniso_U_23
_atom_site_aniso_U_13
_atom_site_aniso_U_12
Eu1 0.03303(9) 0.03254(8) 0.02523(7) 0.00091(11) 0.00092(12) -0.00371(7)
O1 0.101(3) 0.0137(15) 0.0367(19) -0.0158(14) -0.016(2) 0.0023(19)
O2 0.134(4) 0.040(2) 0.041(2) -0.001(2) -0.040(2) 0.023(2)
O3 0.210(6) 0.086(3) 0.0091(18) -0.020(2) -0.024(3) -0.021(4)
O4 0.138(4) 0.030(2) 0.098(4) -0.021(2) -0.040(3) 0.012(2)
O5 0.0456(17) 0.0243(14) 0.059(2) 0.0269(16) 0.0063(19) 0.0149(13)
O6 0.150(5) 0.172(6) 0.036(3) -0.012(3) -0.037(3) 0.079(4)
O7 0.104(4) 0.154(4) 0.252(8) 0.087(5) -0.037(5) 0.054(3)
N1 0.173(6) 0.097(5) 0.073(4) -0.002(4) -0.049(4) 0.005(5)
C1 0.084(4) 0.032(2) 0.030(2) 0.008(4) -0.005(3) 0.012(3)
C2 0.084(4) 0.0138(17) 0.025(2) -0.007(2) 0.000(3) -0.009(3)
C3 0.076(3) 0.050(3) 0.032(2) 0.011(2) 0.003(2) -0.004(3)
C4 0.062(3) 0.042(3) 0.045(3) -0.015(2) -0.004(2) -0.005(2)
C5 0.072(3) 0.0167(17) 0.0235(19) 0.011(3) -0.0063(19) 0.005(5)
C6 0.095(4) 0.014(2) 0.013(2) 0.0008(18) -0.012(3) -0.003(3)
C7 0.059(3) 0.025(2) 0.024(2) -0.0010(18) -0.020(2) -0.005(2)
C8 0.052(3) 0.054(3) 0.049(3) -0.030(3) 0.009(3) -0.016(3)
C9 0.045(3) 0.056(3) 0.023(2) 0.005(2) 0.005(2) -0.008(3)

loop_
_atom_type_symbol
_atom_type_description
_atom_type_scat_dispersion_real
_atom_type_scat_dispersion_imag
_atom_type_scat_source
C C 0.0033 0.0016 'International Tables Vol C Tables 4.2.6.8 and 6.1.1.4'
H H 0.0000 0.0000 'International Tables Vol C Tables 4.2.6.8 and 6.1.1.4'
Eu Eu -0.1578 3.6682 'International Tables Vol C Tables 4.2.6.8 and 6.1.1.4'
N N 0.0061 0.0033 'International Tables Vol C Tables 4.2.6.8 and 6.1.1.4'
O O 0.0106 0.0060 'International Tables Vol C Tables 4.2.6.8 and 6.1.1.4'

loop_
_geom_angle_atom_site_label_1
_geom_angle_atom_site_label_2
_geom_angle_atom_site_label_3
_geom_angle
_geom_angle_site_symmetry_1
_geom_angle_site_symmetry_3
O1 Eu1 O2 136.94(18) . 2_344
O1 Eu1 O3 81.63(16) . 3_434
O1 Eu1 O5 150.42(15) . 1_545
O1 Eu1 O5 70.72(12) . 4_535
O1 Eu1 O6 85.2(2) . 4_535
O1 Eu1 O7 64.0(2) . .
O1 Eu1 C8 100.01(15) . 3_434
O1 Eu1 C9 75.97(15) . 4_535
O2 Eu1 O5 112.82(14) 2_344 4_535
O2 Eu1 O5 71.85(16) 2_344 1_545
O2 Eu1 O7 75.4(2) 2_344 .
O2 Eu1 C8 90.05(17) 2_344 3_434
O2 Eu1 C9 94.95(16) 2_344 4_535
O3 Eu1 O2 101.7(2) 3_434 2_344
O3 Eu1 O5 101.09(17) 3_434 1_545
O3 Eu1 O5 145.22(18) 3_434 4_535
O3 Eu1 O6 155.8(2) 3_434 4_535
O3 Eu1 O7 74.7(3) 3_434 .
O3 Eu1 C8 18.57(17) 3_434 3_434
O3 Eu1 C9 157.60(17) 3_434 4_535
O4 Eu1 O1 78.03(19) 2_444 .
O4 Eu1 O2 144.87(19) 2_444 2_344
O4 Eu1 O3 84.2(2) 2_444 3_434
O4 Eu1 O5 73.03(17) 2_444 1_545
O4 Eu1 O5 70.07(16) 2_444 4_535
O4 Eu1 O6 112.9(2) 2_444 4_535
O4 Eu1 O7 138.5(2) 2_444 .
O4 Eu1 C8 85.38(19) 2_444 3_434
O4 Eu1 C9 90.79(19) 2_444 4_535
O5 Eu1 O5 93.46(11) 1_545 4_535
O5 Eu1 O7 145.4(2) 1_545 .
O5 Eu1 C8 154.93(14) 4_535 3_434
O5 Eu1 C8 83.77(15) 1_545 3_434
O5 Eu1 C9 98.24(14) 1_545 4_535
O5 Eu1 C9 20.80(13) 4_535 4_535
O6 Eu1 O2 74.6(2) 4_535 2_344
O6 Eu1 O5 100.38(19) 4_535 1_545
O6 Eu1 O5 43.18(18) 4_535 4_535
O6 Eu1 O7 81.3(3) 4_535 .
O6 Eu1 C8 161.7(2) 4_535 3_434
O6 Eu1 C9 22.4(2) 4_535 4_535
O7 Eu1 O5 109.5(3) . 4_535
O7 Eu1 C8 85.3(3) . 3_434
O7 Eu1 C9 95.5(3) . 4_535
C8 Eu1 C9 174.97(17) 3_434 4_535
C1 O1 Eu1 150.3(4) . .
C1 O2 Eu1 145.1(4) . 4_635
C8 O3 Eu1 120.6(5) . 3_435
C8 O4 Eu1 166.3(5) . 4_645
Eu1 O5 Eu1 113.26(13) 1_565 2_354
C9 O5 Eu1 153.7(4) . 1_565
C9 O5 Eu1 87.2(3) . 2_354
C9 O6 Eu1 115.8(5) . 2_354
H1A N1 H1B 82.9 . .
C7 N1 H1A 127.4 . .
C7 N1 H1B 131.6 . .
O1 C1 O2 123.2(4) . .
O1 C1 C2 121.8(6) . .
O2 C1 C2 114.7(6) . .
C3 C2 C1 122.7(6) . .
C3 C2 C7 121.1(4) . .
C7 C2 C1 116.0(5) . .
C2 C3 H3 119.5 . .
C2 C3 C4 121.0(6) . .
C4 C3 H3 119.5 . .
C3 C4 C8 117.4(5) . .
C5 C4 C3 117.7(6) . .
C5 C4 C8 122.1(5) . .
C4 C5 H5 118.3 . .
C4 C5 C6 123.4(4) . .
C6 C5 H5 118.3 . .
C5 C6 C9 117.7(5) . .
C7 C6 C5 117.3(4) . .
C7 C6 C9 122.4(5) . .
N1 C7 C2 126.1(5) . .
N1 C7 C6 115.9(5) . .
C6 C7 C2 117.9(4) . .
O3 C8 Eu1 40.8(4) . 3_435
O3 C8 O4 128.2(6) . .
O3 C8 C4 123.4(6) . .
O4 C8 Eu1 88.0(4) . 3_435
O4 C8 C4 106.0(5) . .
C4 C8 Eu1 163.2(4) . 3_435
O5 C9 Eu1 72.0(3) . 2_354
O5 C9 O6 113.7(5) . .
O5 C9 C6 131.1(5) . .
O6 C9 Eu1 41.8(3) . 2_354
O6 C9 C6 112.1(5) . .
C6 C9 Eu1 152.1(4) . 2_354

loop_
_geom_bond_atom_site_label_1
_geom_bond_atom_site_label_2
_geom_bond_distance
_geom_bond_site_symmetry_2
Eu1 O1 2.296(4) .
Eu1 O2 2.360(5) 2_344
Eu1 O3 2.337(5) 3_434
Eu1 O4 2.253(4) 2_444
Eu1 O5 2.419(4) 1_545
Eu1 O5 3.034(4) 4_535
Eu1 O6 2.359(6) 4_535
Eu1 O7 2.460(6) .
Eu1 C8 3.077(6) 3_434
Eu1 C9 3.186(5) 4_535
O1 C1 1.217(8) .
O2 Eu1 2.360(5) 4_635
O2 C1 1.281(9) .
O3 Eu1 2.337(5) 3_435
O3 C8 1.139(8) .
O4 Eu1 2.253(4) 4_645
O4 C8 1.385(8) .
O5 Eu1 3.034(4) 2_354
O5 Eu1 2.419(4) 1_565
O5 C9 1.133(7) .
O6 Eu1 2.359(6) 2_354
O6 C9 1.350(8) .
N1 H1A 1.1073 .
N1 H1B 1.1647 .
N1 C7 1.376(9) .
C1 C2 1.529(6) .
C2 C3 1.349(9) .
C2 C7 1.441(8) .
C3 H3 0.9300 .
C3 C4 1.471(9) .
C4 C5 1.314(11) .
C4 C8 1.508(9) .
C5 H5 0.9300 .
C5 C6 1.452(10) .
C6 C7 1.432(7) .
C6 C9 1.490(7) .
C8 Eu1 3.077(6) 3_435
C9 Eu1 3.186(5) 2_354

loop_
_geom_torsion_atom_site_label_1
_geom_torsion_atom_site_label_2
_geom_torsion_atom_site_label_3
_geom_torsion_atom_site_label_4
_geom_torsion
_geom_torsion_site_symmetry_1
_geom_torsion_site_symmetry_4
Eu1 O1 C1 O2 -11.3(15) . .
Eu1 O1 C1 C2 175.3(6) . .
Eu1 O2 C1 O1 26.9(14) 4_635 .
Eu1 O2 C1 C2 -159.3(6) 4_635 .
Eu1 O3 C8 O4 12.0(11) 3_435 .
Eu1 O3 C8 C4 172.0(5) 3_435 .
Eu1 O4 C8 Eu1 -74.0(19) 4_645 3_435
Eu1 O4 C8 O3 -82(2) 4_645 .
Eu1 O4 C8 C4 115.4(18) 4_645 .
Eu1 O5 C9 Eu1 142.5(9) 1_565 2_354
Eu1 O5 C9 O6 3.5(5) 2_354 .
Eu1 O5 C9 O6 146.0(7) 1_565 .
Eu1 O5 C9 C6 161.7(7) 2_354 .
Eu1 O5 C9 C6 -55.8(13) 1_565 .
Eu1 O6 C9 O5 -5.0(8) 2_354 .
Eu1 O6 C9 C6 -167.4(4) 2_354 .
O1 C1 C2 C3 164.7(7) . .
O1 C1 C2 C7 -20.1(10) . .
O2 C1 C2 C3 -9.1(10) . .
O2 C1 C2 C7 166.0(6) . .
C1 C2 C3 C4 170.4(6) . .
C1 C2 C7 N1 12.4(10) . .
C1 C2 C7 C6 -170.1(6) . .
C2 C3 C4 C5 8.7(11) . .
C2 C3 C4 C8 170.3(6) . .
C3 C2 C7 N1 -172.4(7) . .
C3 C2 C7 C6 5.2(10) . .
C3 C4 C5 C6 -13.8(14) . .
C3 C4 C8 Eu1 20.6(19) . 3_435
C3 C4 C8 O3 2.3(11) . .
C3 C4 C8 O4 166.0(6) . .
C4 C5 C6 C7 14.5(14) . .
C4 C5 C6 C9 176.6(8) . .
C5 C4 C8 Eu1 -178.6(13) . 3_435
C5 C4 C8 O3 163.0(9) . .
C5 C4 C8 O4 -33.2(10) . .
C5 C6 C7 N1 168.5(8) . .
C5 C6 C7 C2 -9.3(10) . .
C5 C6 C9 Eu1 153.4(8) . 2_354
C5 C6 C9 O5 13.0(11) . .
C5 C6 C9 O6 171.4(7) . .
C7 C2 C3 C4 -4.5(10) . .
C7 C6 C9 Eu1 -45.5(12) . 2_354
C7 C6 C9 O5 174.1(6) . .
C7 C6 C9 O6 -27.5(9) . .
C8 C4 C5 C6 -174.5(8) . .
C9 C6 C7 N1 7.3(9) . .
C9 C6 C7 C2 -170.5(6) . .

loop_
_twin_individual_id
_twin_individual_mass_fraction_refined
1 0.571(4)
2 0.429(4)
